data_7217277
loop_
_publ_author_name
'Suman, Kumari'
'Baig, Fayaz'
'Kant, Rajani'
'Gupta, Vivek'
'Mandal, Sanjay'
'Sarkar, Madhushree'

_publ_section_title
;
 Is Metal Metathesis a Framework-Templating Strategy to Synthesize
 Coordination Polymers? Transmetallation Studies involving Flexible
 ligands
;
_journal_name_full 'RSC Advances'
_journal_paper_doi 10.1039/C4RA04166F
_journal_year 2014
_chemical_formula_moiety 'C32 H40 Cu N8 O6, 2(Cl O4), 2(H2 O)'
_chemical_formula_sum 'C32 H44 Cl2 Cu N8 O16'
_chemical_formula_weight 931.19
_chemical_name_systematic
;
catena-poly[diaquabis-\m-{N, N-bis(3-pyridyl)butanediamido}copper (II) 
perchlorate dihydrate]
 
;
_space_group_IT_number 18
_symmetry_cell_setting orthorhombic
_symmetry_space_group_name_Hall 'P 2 2ab'
_symmetry_space_group_name_H-M 'P 21 21 2'
_atom_sites_solution_hydrogens geom
_atom_sites_solution_primary direct
_atom_sites_solution_secondary difmap
_audit_creation_method SHELXL-97
_cell_angle_alpha 90.00
_cell_angle_beta 90.00
_cell_angle_gamma 90.00
_cell_formula_units_Z 2
_cell_length_a 11.3423(3)
_cell_length_b 19.2826(7)
_cell_length_c 9.5549(3)
_cell_measurement_reflns_used 6996
_cell_measurement_temperature 296(2)
_cell_measurement_theta_max 29.1146
_cell_measurement_theta_min 3.4913
_cell_volume 2089.74(11)
_computing_cell_refinement 'CrysAlisPro (Oxford Diffraction,2010)'
_computing_data_collection 'CrysAlisPro (Oxford Diffraction,2010)'
_computing_data_reduction 'CrysAlisPro (Oxford Diffraction,2010)'
_computing_molecular_graphics 'ORTEP3 (Farrugia, 1997)'
_computing_publication_material PLATON(Spek,2009)
_computing_structure_refinement 'SHELXL-97 (Sheldrick, 2008)'
_computing_structure_solution 'SHELXS-97 (Sheldrick, 2008)'
_diffrn_ambient_temperature 296(2)
_diffrn_detector_area_resol_mean 16.1049
_diffrn_measured_fraction_theta_full 0.996
_diffrn_measured_fraction_theta_max 0.996
_diffrn_measurement_device_type 'Xcalibur, Sapphire3'
_diffrn_measurement_method 'omega scans'
_diffrn_radiation_monochromator graphite
_diffrn_radiation_source 'fine-focus sealed tube'
_diffrn_radiation_type MoK\a
_diffrn_radiation_wavelength 0.71073
_diffrn_reflns_av_R_equivalents 0.0428
_diffrn_reflns_av_unetI/netI 0.0455
_diffrn_reflns_limit_h_max 13
_diffrn_reflns_limit_h_min -13
_diffrn_reflns_limit_k_max 22
_diffrn_reflns_limit_k_min -22
_diffrn_reflns_limit_l_max 11
_diffrn_reflns_limit_l_min -11
_diffrn_reflns_number 15254
_diffrn_reflns_theta_full 24.98
_diffrn_reflns_theta_max 24.98
_diffrn_reflns_theta_min 3.50
_diffrn_standards_decay_% 0
_diffrn_standards_interval_count 0
_diffrn_standards_interval_time 0
_diffrn_standards_number 0
_exptl_absorpt_coefficient_mu 0.728
_exptl_absorpt_correction_T_max 1.00000
_exptl_absorpt_correction_T_min 0.82798
_exptl_absorpt_correction_type multi-scan
_exptl_absorpt_process_details
;
CrysAlisPro, Oxford Diffraction Ltd.,
Version 1.171.34.40 (release 27-08-2010 CrysAlis171 .NET)
(compiled Aug 27 2010,11:50:40)
Empirical absorption correction using spherical harmonics,
 implemented in SCALE3 ABSPACK scaling algorithm.
;
_exptl_crystal_colour blue
_exptl_crystal_density_diffrn 1.480
_exptl_crystal_density_method 'not measured'
_exptl_crystal_description block
_exptl_crystal_F_000 966
_exptl_crystal_size_max 0.31
_exptl_crystal_size_mid 0.22
_exptl_crystal_size_min 0.21
_refine_diff_density_max 0.794
_refine_diff_density_min -0.733
_refine_ls_abs_structure_details 'Flack H D (1983), Acta Cryst. A39, 876-881'
_refine_ls_abs_structure_Flack 0.01(4)
_refine_ls_extinction_method none
_refine_ls_goodness_of_fit_ref 0.972
_refine_ls_hydrogen_treatment mixed
_refine_ls_matrix_type full
_refine_ls_number_parameters 270
_refine_ls_number_reflns 3675
_refine_ls_number_restraints 0
_refine_ls_restrained_S_all 0.972
_refine_ls_R_factor_all 0.0853
_refine_ls_R_factor_gt 0.0679
_refine_ls_shift/su_max 0.043
_refine_ls_shift/su_mean 0.004
_refine_ls_structure_factor_coef Fsqd
_refine_ls_weighting_details 'calc w=1/[\s^2^(Fo^2^)+(0.0967P)^2^+2.9459P] where P=(Fo^2^+2Fc^2^)/3'
_refine_ls_weighting_scheme calc
_refine_ls_wR_factor_gt 0.1726
_refine_ls_wR_factor_ref 0.1867
_reflns_number_gt 2989
_reflns_number_total 3675
_reflns_threshold_expression >2sigma(I)
_cod_data_source_file c4ra04166f2.cif
_cod_data_source_block CP-3-Cu
_cod_original_sg_symbol_Hall '-P 2 2ab'
_cod_original_sg_symbol_H-M 'P 21212'
_cod_database_code 7217277

loop_
_symmetry_equiv_pos_as_xyz
'x, y, z'
'-x, -y, z'
'x+1/2, -y+1/2, -z'
'-x+1/2, y+1/2, -z'

loop_
_atom_site_type_symbol
_atom_site_label
_atom_site_fract_x
_atom_site_fract_y
_atom_site_fract_z
_atom_site_U_iso_or_equiv
_atom_site_adp_type
_atom_site_calc_flag
_atom_site_refinement_flags
_atom_site_occupancy
C C1 0.6117(5) 0.3808(3) 0.3618(6) 0.0366(14) Uani d . 1
H H1 0.6728 0.3893 0.4244 0.044 Uiso calc R 1
C C2 0.6141(6) 0.3228(4) 0.2810(6) 0.0451(17) Uani d . 1
H H2 0.6758 0.2914 0.2904 0.054 Uiso calc R 1
C C3 0.5256(6) 0.3100(3) 0.1850(6) 0.0401(16) Uani d . 1
H H3 0.5255 0.2696 0.1317 0.048 Uiso calc R 1
C C4 0.4368(5) 0.3593(3) 0.1702(6) 0.0317(13) Uani d . 1
C C5 0.4376(5) 0.4162(3) 0.2567(6) 0.0321(13) Uani d . 1
H H5 0.3776 0.4488 0.2484 0.038 Uiso calc R 1
C C6 0.2818(5) 0.3943(3) 0.0056(8) 0.0329(11) Uani d . 1
C C7 0.1917(6) 0.3665(3) -0.0988(7) 0.0415(15) Uani d . 1
H H7A 0.2145 0.3801 -0.1928 0.05 Uiso calc R 1
H H7B 0.1905 0.3163 -0.0947 0.05 Uiso calc R 1
C C8 0.0693(6) 0.3946(4) -0.0667(7) 0.0412(16) Uani d . 1
H H8A 0.0711 0.4447 -0.0736 0.049 Uiso calc R 1
H H8B 0.0149 0.3776 -0.137 0.049 Uiso calc R 1
C C9 0.0236(5) 0.3747(3) 0.0760(7) 0.0393(16) Uani d . 1
H H9A 0.0744 0.3951 0.1466 0.047 Uiso calc R 1
H H9B 0.0281 0.3247 0.0858 0.047 Uiso calc R 1
C C10 -0.1046(6) 0.3980(3) 0.1041(6) 0.0378(14) Uani d . 1
H H10A -0.1246 0.3882 0.2008 0.045 Uiso calc R 1
H H10B -0.1107 0.4477 0.0901 0.045 Uiso calc R 1
C C11 -0.1901(5) 0.3620(3) 0.0102(7) 0.0321(12) Uani d . 1
C C12 -0.5240(5) 0.3641(3) -0.3528(6) 0.0381(14) Uani d . 1
H H12 -0.5836 0.3564 -0.4178 0.046 Uiso calc R 1
C C13 -0.4903(7) 0.3109(3) -0.2647(7) 0.0450(15) Uani d . 1
H H13 -0.5266 0.2678 -0.2714 0.054 Uiso calc R 1
C C14 -0.4037(6) 0.3217(3) -0.1674(7) 0.0424(16) Uani d . 1
H H14 -0.3787 0.2856 -0.1101 0.051 Uiso calc R 1
C C15 -0.3539(5) 0.3868(3) -0.1556(6) 0.0306(12) Uani d . 1
C C16 -0.3913(5) 0.4376(3) -0.2462(6) 0.0327(13) Uani d . 1
H H16 -0.3588 0.4817 -0.2376 0.039 Uiso calc R 1
Cu Cu1 0.5 0.5 0.50370(10) 0.0310(3) Uani d S 1
N N1 0.5213(5) 0.4261(3) 0.3520(5) 0.0310(12) Uani d . 1
N N2 0.3457(4) 0.3456(2) 0.0740(5) 0.0338(11) Uani d . 1
H H2A 0.3294 0.3028 0.0573 0.041 Uiso calc R 1
N N3 -0.4724(4) 0.4269(3) -0.3467(5) 0.0314(12) Uani d . 1
N N4 -0.2665(4) 0.4045(2) -0.0572(5) 0.0330(11) Uani d . 1
H H4 -0.2609 0.4478 -0.0373 0.04 Uiso calc R 1
O O1 0.2955(4) 0.4560(2) 0.0224(6) 0.0503(12) Uani d . 1
O O2 -0.1925(4) 0.2987(2) -0.0025(6) 0.0455(10) Uani d . 1
Cl Cl1 0.3980(6) 0.1684(5) 0.4364(5) 0.224(4) Uani d . 1
O O4 0.3993(9) 0.1644(5) 0.5735(10) 0.043(2) Uiso d P 0.5
O O6 0.3375(14) 0.2160(15) 0.3459(18) 0.326(14) Uani d . 1
O O5 0.5133(6) 0.1738(4) 0.3973(8) 0.110(3) Uani d . 1
O O3 0.3508(13) 0.1048(10) 0.3950(17) 0.258(10) Uani d . 1
O O1W 0.2846(4) 0.4720(3) 0.5056(8) 0.0706(15) Uani d . 1
H H1WA 0.2662 0.4293 0.4598 0.106 Uiso d R 1
H H1WB 0.2359 0.5057 0.4597 0.106 Uiso d R 1
O O2W 0.2099(10) 0.3429(6) 0.4163(13) 0.143(4) Uani d G 1
H H2WA 0.1351 0.3409 0.414 0.215 Uiso d G 1
H H2WB 0.2362 0.3113 0.4701 0.215 Uiso d G 1
O O4A 0.3490(17) 0.1964(10) 0.567(2) 0.113(6) Uiso d P 0.5

loop_
_atom_site_aniso_label
_atom_site_aniso_U_11
_atom_site_aniso_U_22
_atom_site_aniso_U_33
_atom_site_aniso_U_12
_atom_site_aniso_U_13
_atom_site_aniso_U_23
C1 0.029(3) 0.043(4) 0.038(3) 0.001(3) -0.003(3) -0.003(3)
C2 0.049(4) 0.045(4) 0.041(4) 0.026(3) 0.001(3) -0.004(3)
C3 0.051(4) 0.032(3) 0.038(3) 0.013(3) 0.001(3) -0.007(3)
C4 0.032(3) 0.032(3) 0.030(3) 0.000(3) -0.001(2) 0.004(3)
C5 0.033(3) 0.025(3) 0.038(3) 0.004(3) -0.005(3) 0.002(3)
C6 0.035(3) 0.023(3) 0.040(3) -0.002(2) -0.002(3) 0.001(3)
C7 0.045(4) 0.034(4) 0.046(4) 0.002(3) -0.007(3) -0.012(3)
C8 0.031(3) 0.045(4) 0.048(3) -0.001(3) -0.011(3) 0.006(3)
C9 0.038(4) 0.035(4) 0.044(3) 0.008(3) -0.018(3) 0.008(3)
C10 0.044(4) 0.034(4) 0.035(3) 0.006(3) -0.008(3) -0.006(3)
C11 0.037(3) 0.023(3) 0.037(3) 0.005(2) 0.004(3) -0.004(3)
C12 0.036(3) 0.038(4) 0.040(3) -0.009(3) -0.002(3) -0.002(3)
C13 0.050(4) 0.033(3) 0.052(3) -0.015(3) -0.007(4) 0.009(3)
C14 0.055(4) 0.028(4) 0.044(4) -0.012(3) -0.007(3) 0.006(3)
C15 0.038(3) 0.027(3) 0.028(3) 0.002(3) 0.001(2) 0.001(2)
C16 0.037(3) 0.026(3) 0.034(3) -0.003(3) 0.002(3) -0.004(3)
Cu1 0.0382(5) 0.0291(5) 0.0258(4) 0.0031(4) 0 0
N1 0.033(3) 0.030(3) 0.030(2) 0.002(2) -0.003(2) -0.001(2)
N2 0.041(3) 0.021(3) 0.040(3) -0.004(2) -0.007(2) -0.005(2)
N3 0.030(3) 0.032(3) 0.032(2) 0.004(2) -0.004(2) -0.002(2)
N4 0.040(3) 0.018(2) 0.041(3) -0.001(2) -0.009(2) 0.000(2)
O1 0.060(3) 0.022(2) 0.069(3) -0.0002(19) -0.020(3) 0.001(2)
O2 0.051(2) 0.027(2) 0.059(2) 0.0062(17) -0.005(3) 0.001(3)
Cl1 0.162(5) 0.398(11) 0.112(3) -0.118(6) 0.007(3) 0.008(5)
O6 0.197(15) 0.58(4) 0.199(14) -0.024(19) -0.126(12) 0.19(2)
O5 0.061(4) 0.148(7) 0.122(6) -0.027(5) 0.026(4) 0.017(5)
O3 0.181(12) 0.34(2) 0.257(16) -0.210(14) -0.015(11) -0.069(15)
O1W 0.046(2) 0.075(3) 0.091(4) -0.001(2) 0.008(4) -0.015(3)
O2W 0.109(7) 0.162(10) 0.158(10) -0.068(7) 0.014(7) -0.033(7)

loop_
_atom_type_symbol
_atom_type_description
_atom_type_scat_dispersion_real
_atom_type_scat_dispersion_imag
_atom_type_scat_source
C C 0.0033 0.0016 'International Tables Vol C Tables 4.2.6.8 and 6.1.1.4'
H H 0.0000 0.0000 'International Tables Vol C Tables 4.2.6.8 and 6.1.1.4'
N N 0.0061 0.0033 'International Tables Vol C Tables 4.2.6.8 and 6.1.1.4'
O O 0.0106 0.0060 'International Tables Vol C Tables 4.2.6.8 and 6.1.1.4'
Cu Cu 0.3201 1.2651 'International Tables Vol C Tables 4.2.6.8 and 6.1.1.4'
Cl Cl 0.1484 0.1585 'International Tables Vol C Tables 4.2.6.8 and 6.1.1.4'

loop_
_geom_angle_atom_site_label_1
_geom_angle_atom_site_label_2
_geom_angle_atom_site_label_3
_geom_angle_site_symmetry_1
_geom_angle_site_symmetry_3
_geom_angle
N1 C1 C2 . . 120.6(6)
N1 C1 H1 . . 119.7
C2 C1 H1 . . 119.7
C1 C2 C3 . . 120.6(6)
C1 C2 H2 . . 119.7
C3 C2 H2 . . 119.7
C2 C3 C4 . . 118.1(6)
C2 C3 H3 . . 121.0
C4 C3 H3 . . 121.0
C5 C4 C3 . . 118.6(5)
C5 C4 N2 . . 123.2(5)
C3 C4 N2 . . 118.0(5)
N1 C5 C4 . . 122.2(5)
N1 C5 H5 . . 118.9
C4 C5 H5 . . 118.9
O1 C6 N2 . . 123.3(6)
O1 C6 C7 . . 121.1(6)
N2 C6 C7 . . 115.6(5)
C8 C7 C6 . . 110.8(5)
C8 C7 H7A . . 109.5
C6 C7 H7A . . 109.5
C8 C7 H7B . . 109.5
C6 C7 H7B . . 109.5
H7A C7 H7B . . 108.1
C9 C8 C7 . . 114.0(5)
C9 C8 H8A . . 108.8
C7 C8 H8A . . 108.8
C9 C8 H8B . . 108.8
C7 C8 H8B . . 108.8
H8A C8 H8B . . 107.7
C8 C9 C10 . . 114.0(5)
C8 C9 H9A . . 108.7
C10 C9 H9A . . 108.7
C8 C9 H9B . . 108.7
C10 C9 H9B . . 108.7
H9A C9 H9B . . 107.6
C11 C10 C9 . . 111.9(5)
C11 C10 H10A . . 109.2
C9 C10 H10A . . 109.2
C11 C10 H10B . . 109.2
C9 C10 H10B . . 109.2
H10A C10 H10B . . 107.9
O2 C11 N4 . . 122.7(6)
O2 C11 C10 . . 122.4(5)
N4 C11 C10 . . 114.9(5)
N3 C12 C13 . . 121.4(6)
N3 C12 H12 . . 119.3
C13 C12 H12 . . 119.3
C14 C13 C12 . . 120.0(6)
C14 C13 H13 . . 120.0
C12 C13 H13 . . 120.0
C13 C14 C15 . . 119.1(6)
C13 C14 H14 . . 120.4
C15 C14 H14 . . 120.4
C16 C15 C14 . . 118.0(6)
C16 C15 N4 . . 117.7(5)
C14 C15 N4 . . 124.3(5)
N3 C16 C15 . . 123.5(6)
N3 C16 H16 . . 118.3
C15 C16 H16 . . 118.3
N3 Cu1 N3 2_566 1_656 90.5(3)
N3 Cu1 N1 2_566 . 177.9(2)
N3 Cu1 N1 1_656 . 89.88(17)
N3 Cu1 N1 2_566 2_665 89.88(17)
N3 Cu1 N1 1_656 2_665 177.9(2)
N1 Cu1 N1 . 2_665 89.8(3)
N3 Cu1 O1W 2_566 . 89.68(19)
N3 Cu1 O1W 1_656 . 89.7(2)
N1 Cu1 O1W . . 88.3(2)
N1 Cu1 O1W 2_665 . 92.3(2)
C5 N1 C1 . . 119.7(5)
C5 N1 Cu1 . . 120.1(4)
C1 N1 Cu1 . . 119.4(4)
C6 N2 C4 . . 125.3(5)
C6 N2 H2A . . 117.4
C4 N2 H2A . . 117.4
C16 N3 C12 . . 117.8(5)
C16 N3 Cu1 . 1_454 120.1(4)
C12 N3 Cu1 . 1_454 121.7(4)
C11 N4 C15 . . 128.4(5)
C11 N4 H4 . . 115.8
C15 N4 H4 . . 115.8
O4 Cl1 O5 . . 105.5(8)
O4 Cl1 O3 . . 103.6(11)
O5 Cl1 O3 . . 111.0(10)
O4 Cl1 O6 . . 130.1(14)
O5 Cl1 O6 . . 104.1(9)
O3 Cl1 O6 . . 102.0(12)
O5 Cl1 O4A . . 124.6(10)
O3 Cl1 O4A . . 114.7(11)
O6 Cl1 O4A . . 95.6(14)
Cu1 O1W H1WA . . 113.3
Cu1 O1W H1WB . . 114.4
H1WA O1W H1WB . . 104.4
H2WA O2W H2WB . . 109.5

loop_
_geom_bond_atom_site_label_1
_geom_bond_atom_site_label_2
_geom_bond_site_symmetry_2
_geom_bond_distance
C1 N1 . 1.352(8)
C1 C2 . 1.359(9)
C1 H1 . 0.93
C2 C3 . 1.381(9)
C2 H2 . 0.93
C3 C4 . 1.393(8)
C3 H3 . 0.93
C4 C5 . 1.374(8)
C4 N2 . 1.408(8)
C5 N1 . 1.329(7)
C5 H5 . 0.93
C6 O1 . 1.211(6)
C6 N2 . 1.354(7)
C6 C7 . 1.525(9)
C7 C8 . 1.521(9)
C7 H7A . 0.97
C7 H7B . 0.97
C8 C9 . 1.508(9)
C8 H8A . 0.97
C8 H8B . 0.97
C9 C10 . 1.545(9)
C9 H9A . 0.97
C9 H9B . 0.97
C10 C11 . 1.493(8)
C10 H10A . 0.97
C10 H10B . 0.97
C11 O2 . 1.227(6)
C11 N4 . 1.355(7)
C12 N3 . 1.347(8)
C12 C13 . 1.381(9)
C12 H12 . 0.93
C13 C14 . 1.368(9)
C13 H13 . 0.93
C14 C15 . 1.381(9)
C14 H14 . 0.93
C15 C16 . 1.375(8)
C15 N4 . 1.408(7)
C16 N3 . 1.345(7)
C16 H16 . 0.93
Cu1 N3 2_566 2.031(5)
Cu1 N3 1_656 2.031(5)
Cu1 N1 . 2.046(5)
Cu1 N1 2_665 2.046(5)
Cu1 O1W . 2.502(5)
N2 H2A . 0.86
N3 Cu1 1_454 2.031(5)
N4 H4 . 0.86
Cl1 O4 . 1.312(9)
Cl1 O5 . 1.364(9)
Cl1 O3 . 1.395(13)
Cl1 O6 . 1.436(17)
Cl1 O4A . 1.472(19)
O1W H1WA . 0.9555
O1W H1WB . 0.9599
O2W H2WA . 0.85
O2W H2WB . 0.85
